data_4070599
loop_
_publ_author_name
'Caldwell, Lorraine M.'
'Hill, Anthony F.'
'Rae, A. David'
'Willis, Anthony C.'

_publ_section_title
;
 Alkynylselenolatoalkylidynes:
 [Mo(&#xE5FC;CSeC&#xE5FC;CR)(CO)2{HB(pzMe2)3}] (R = CMe3, SiMe3; pzMe2=
 3,5-Dimethylpyrazol-1-yl)
;
_journal_issue 3
_journal_name_full Organometallics
_journal_page_first 341
_journal_paper_doi 10.1021/om7008342
_journal_volume 27
_journal_year 2008
_chemical_compound_source local
_chemical_formula_moiety 'C53 H53 B Co2 Mo N6 O6 P2 Se'
_chemical_formula_sum 'C53 H53 B Co2 Mo N6 O6 P2 Se'
_chemical_formula_weight 1235.57
_space_group_IT_number 2
_symmetry_cell_setting triclinic
_symmetry_space_group_name_Hall '-P 1'
_symmetry_space_group_name_H-M 'P -1'
_atom_sites_solution_hydrogens geom
_atom_sites_solution_primary direct
_audit_creation_date 06-11-06
_audit_creation_method CRYSTALS_ver_12.18
_audit_update_record
;
2006-11-06 - Report on C53 H53 B Co2 Mo N6 O6 P2 Se
             by Anthony C. Willis
             for   Anthony F. Hill and Lorraine Caldwell

2006-10-23 - passes checkcif tests with major warnings

;
_cell_angle_alpha 87.1080(12)
_cell_angle_beta 81.2931(17)
_cell_angle_gamma 84.9957(15)
_cell_formula_units_Z 2
_cell_length_a 9.1891(2)
_cell_length_b 12.9671(4)
_cell_length_c 23.1494(6)
_cell_measurement_reflns_used 68759
_cell_measurement_temperature 200
_cell_measurement_theta_max 25
_cell_measurement_theta_min 2.6
_cell_volume 2714.26(13)
_computing_cell_refinement 'Denzo/Scalepack (Otwinowski & Minor, 1997)'
_computing_data_collection 'COLLECT (Nonius BV, 1997)'
_computing_data_reduction 'Denzo/Scalepack (Otwinowski & Minor, 1997)'
_computing_molecular_graphics
; 
ORTEP-II (Johnson 1976) in teXsan (MSC, 1992-1997)
;
_computing_publication_material 'CRYSTALS (Watkin et al 2003)'
_computing_structure_refinement 'CRYSTALS (Watkin et al 2003)'
_computing_structure_solution 'SIR92 (Altomare et al, 1994)'
_diffrn_ambient_temperature 200
_diffrn_measured_fraction_theta_full 0.996
_diffrn_measured_fraction_theta_max 0.996
_diffrn_measurement_device_type 'Nonius KappaCCD'
_diffrn_measurement_method ' \f and \w scans with CCD '
_diffrn_radiation_monochromator graphite
_diffrn_radiation_type 'Mo K\a'
_diffrn_radiation_wavelength 0.71073
_diffrn_reflns_av_R_equivalents 0.08
_diffrn_reflns_limit_h_max 10
_diffrn_reflns_limit_h_min -10
_diffrn_reflns_limit_k_max 15
_diffrn_reflns_limit_k_min -15
_diffrn_reflns_limit_l_max 27
_diffrn_reflns_limit_l_min -27
_diffrn_reflns_number 40565
_diffrn_reflns_theta_full 25.073
_diffrn_reflns_theta_max 25.073
_diffrn_reflns_theta_min 2.642
_diffrn_standards_number 0
_exptl_absorpt_coefficient_mu 1.615
_exptl_absorpt_correction_T_max 0.94
_exptl_absorpt_correction_T_min 0.75
_exptl_absorpt_correction_type multi-scan
_exptl_absorpt_process_details 'Denzo/Scalepack (Otwinowski & Minor, 1997)'
_exptl_crystal_colour brown
_exptl_crystal_density_diffrn 1.512
_exptl_crystal_density_meas ?
_exptl_crystal_description needle
_exptl_crystal_F_000 1252
_exptl_crystal_size_max 0.26
_exptl_crystal_size_mid 0.07
_exptl_crystal_size_min 0.04
_refine_diff_density_max 0.76
_refine_diff_density_min -0.46
_refine_ls_extinction_method None
_refine_ls_goodness_of_fit_ref 1.1050
_refine_ls_hydrogen_treatment noref
_refine_ls_matrix_type full
_refine_ls_number_parameters 650
_refine_ls_number_reflns 6081
_refine_ls_number_restraints 0
_refine_ls_R_factor_all 0.0977
_refine_ls_R_factor_gt 0.0512
_refine_ls_shift/su_max 0.002037
_refine_ls_structure_factor_coef F
_refine_ls_weighting_details
;
 Method, part 1, Chebychev polynomial, 
(Carruthers & Watkin, 1979, Prince, 1982)
 [weight] = 1.0/[A~0~*T~0~(x)+A~1~*T~1~(x) ... +A~n-1~]*T~n-1~(x)] 
 where A~i~ are the Chebychev coefficients listed below and x= Fcalc/Fmax 
 Method = Robust Weighting (Prince, 1982) 
 W = [weight] * [1-(deltaF/6*sigmaF)^2^]^2^ 
 A~i~ are: 
 0.936 0.565 0.707 
;
_refine_ls_weighting_scheme calc
_refine_ls_wR_factor_all 0.0721
_refine_ls_wR_factor_gt 0.0527
_refine_ls_wR_factor_ref 0.0527
_reflns_limit_h_max 10
_reflns_limit_h_min -10
_reflns_limit_k_max 15
_reflns_limit_k_min -15
_reflns_limit_l_max 27
_reflns_limit_l_min 0
_reflns_number_gt 6081
_reflns_number_total 9597
_reflns_threshold_expression I>3.0\s(I)
_oxford_diffrn_Wilson_B_factor 2.12
_oxford_diffrn_Wilson_scale 45.39
_oxford_refine_ls_scale 0.1812(9)
_oxford_structure_analysis_title '11031525 lmc53'
_cod_data_source_file om7008342-file002.cif
_cod_data_source_block lmc53
_cod_depositor_comments
;
The following automatic conversions were performed:

'_symmetry_cell_setting' value 'Triclinic' changed to 'triclinic'
according to /home/saulius/struct/CIF-dictionaries/cif_core.dic
dictionary named 'cif_core.dic' version 2.4.1 from 2010-06-29.

Automatic conversion script
Id: cif_fix_values 1715 2011-07-08 13:25:40Z adriana 

The following automatic conversions were performed:

'_exptl_crystal_density_meas' value 'not measured' was changed to '?'
- the value is perceived as not measured.

Automatic conversion script
Id: cif_fix_values 3008 2015-01-20 13:52:24Z robertas 
;
_cod_original_cell_volume 2714.26(12)
_cod_original_sg_symbol_H-M 'P -1 '
_cod_database_code 4070599

loop_
_symmetry_equiv_pos_as_xyz
x,y,z
-x,-y,-z

loop_
_atom_site_label
_atom_site_type_symbol
_atom_site_fract_x
_atom_site_fract_y
_atom_site_fract_z
_atom_site_U_iso_or_equiv
_atom_site_occupancy
_atom_site_adp_type
_atom_site_refinement_flags_posn
Mo1 Mo 0.91154(5) 0.62217(3) 0.65507(2) 0.0301 1.0000 Uani .
Se1 Se 0.88735(6) 0.38920(4) 0.74400(3) 0.0401 1.0000 Uani .
Co1 Co 0.63555(8) 0.20891(5) 0.78392(3) 0.0284 1.0000 Uani .
Co2 Co 0.60680(8) 0.32836(5) 0.86479(3) 0.0298 1.0000 Uani .
P1 P 0.82901(14) 0.11412(10) 0.81138(6) 0.0275 1.0000 Uani .
P2 P 0.80650(15) 0.27407(10) 0.90489(6) 0.0277 1.0000 Uani .
O20 O 1.0611(6) 0.6877(4) 0.7599(2) 0.0633 1.0000 Uani .
O30 O 1.1678(5) 0.4478(4) 0.6297(2) 0.0608 1.0000 Uani .
O40 O 0.3778(5) 0.0869(4) 0.8124(2) 0.0661 1.0000 Uani .
O50 O 0.6944(7) 0.1707(4) 0.6589(2) 0.0689 1.0000 Uani .
O60 O 0.5338(6) 0.5260(4) 0.9208(3) 0.0776 1.0000 Uani .
O70 O 0.3804(6) 0.2076(4) 0.9323(2) 0.0654 1.0000 Uani .
N21 N 1.0407(5) 0.7303(3) 0.58895(19) 0.0333 1.0000 Uani .
N22 N 0.9641(5) 0.7828(3) 0.54803(19) 0.0338 1.0000 Uani .
N31 N 0.8104(5) 0.5896(3) 0.57716(19) 0.0338 1.0000 Uani .
N32 N 0.7573(5) 0.6707(4) 0.5435(2) 0.0368 1.0000 Uani .
N41 N 0.7435(5) 0.7572(3) 0.6627(2) 0.0361 1.0000 Uani .
N42 N 0.7185(5) 0.8153(3) 0.6129(2) 0.0321 1.0000 Uani .
C1 C 0.8523(6) 0.5154(4) 0.7049(2) 0.0337 1.0000 Uani .
C2 C 0.7052(5) 0.3469(4) 0.7848(2) 0.0265 1.0000 Uani .
C3 C 0.5592(6) 0.3567(4) 0.7843(2) 0.0291 1.0000 Uani .
C4 C 0.4419(6) 0.4208(5) 0.7566(3) 0.0380 1.0000 Uani .
C5 C 0.4330(8) 0.5305(4) 0.7755(4) 0.0594 1.0000 Uani .
C6 C 0.4842(8) 0.4196(7) 0.6907(3) 0.0644 1.0000 Uani .
C7 C 0.2919(7) 0.3775(5) 0.7751(3) 0.0520 1.0000 Uani .
C10 C 0.9314(6) 0.1865(4) 0.8557(2) 0.0292 1.0000 Uani .
C20 C 1.0074(7) 0.6662(4) 0.7210(3) 0.0402 1.0000 Uani .
C23 C 1.0602(7) 0.8329(4) 0.5082(2) 0.0375 1.0000 Uani .
C24 C 1.1990(6) 0.8137(4) 0.5243(2) 0.0352 1.0000 Uani .
C25 C 1.1832(6) 0.7501(4) 0.5749(2) 0.0338 1.0000 Uani .
C26 C 1.0144(8) 0.8901(5) 0.4552(3) 0.0482 1.0000 Uani .
C27 C 1.2992(7) 0.7085(5) 0.6104(3) 0.0452 1.0000 Uani .
C30 C 1.0783(7) 0.5136(5) 0.6368(2) 0.0386 1.0000 Uani .
C33 C 0.6869(7) 0.6320(5) 0.5020(3) 0.0450 1.0000 Uani .
C34 C 0.6978(8) 0.5265(5) 0.5090(3) 0.0501 1.0000 Uani .
C35 C 0.7770(7) 0.5019(5) 0.5547(2) 0.0402 1.0000 Uani .
C36 C 0.6180(8) 0.7019(6) 0.4583(3) 0.0622 1.0000 Uani .
C37 C 0.8266(9) 0.3977(5) 0.5769(3) 0.0558 1.0000 Uani .
C40 C 0.4788(7) 0.1339(5) 0.8027(3) 0.0420 1.0000 Uani .
C43 C 0.6191(6) 0.8961(4) 0.6273(3) 0.0377 1.0000 Uani .
C44 C 0.5791(6) 0.8907(4) 0.6875(3) 0.0411 1.0000 Uani .
C45 C 0.6581(6) 0.8034(4) 0.7075(2) 0.0374 1.0000 Uani .
C46 C 0.5689(7) 0.9744(5) 0.5833(3) 0.0511 1.0000 Uani .
C47 C 0.6612(8) 0.7650(5) 0.7690(3) 0.0528 1.0000 Uani .
C50 C 0.6729(7) 0.1847(4) 0.7079(3) 0.0400 1.0000 Uani .
C60 C 0.5639(7) 0.4487(5) 0.8973(3) 0.0431 1.0000 Uani .
C70 C 0.4677(7) 0.2569(5) 0.9060(3) 0.0442 1.0000 Uani .
C111 C 0.9693(6) 0.0694(4) 0.7510(2) 0.0292 1.0000 Uani .
C112 C 0.9355(7) -0.0101(4) 0.7178(3) 0.0429 1.0000 Uani .
C113 C 1.0330(7) -0.0452(5) 0.6709(3) 0.0465 1.0000 Uani .
C114 C 1.1676(7) -0.0041(5) 0.6560(3) 0.0520 1.0000 Uani .
C115 C 1.1998(7) 0.0748(6) 0.6876(3) 0.0553 1.0000 Uani .
C116 C 1.1038(6) 0.1119(5) 0.7349(3) 0.0417 1.0000 Uani .
C121 C 0.8046(6) -0.0053(4) 0.8560(2) 0.0330 1.0000 Uani .
C122 C 0.6721(7) -0.0184(4) 0.8916(3) 0.0393 1.0000 Uani .
C123 C 0.6575(8) -0.1044(5) 0.9301(3) 0.0525 1.0000 Uani .
C124 C 0.7729(8) -0.1771(5) 0.9314(3) 0.0574 1.0000 Uani .
C125 C 0.9066(8) -0.1653(5) 0.8970(3) 0.0492 1.0000 Uani .
C126 C 0.9233(7) -0.0791(4) 0.8589(3) 0.0426 1.0000 Uani .
C211 C 0.9338(6) 0.3699(4) 0.9168(2) 0.0320 1.0000 Uani .
C212 C 0.9235(7) 0.4666(4) 0.8877(3) 0.0429 1.0000 Uani .
C213 C 1.0245(8) 0.5384(5) 0.8927(3) 0.0540 1.0000 Uani .
C214 C 1.1345(7) 0.5143(5) 0.9270(3) 0.0495 1.0000 Uani .
C215 C 1.1449(7) 0.4186(5) 0.9558(3) 0.0451 1.0000 Uani .
C216 C 1.0455(6) 0.3475(5) 0.9505(2) 0.0374 1.0000 Uani .
C221 C 0.7764(6) 0.2075(4) 0.9760(2) 0.0308 1.0000 Uani .
C222 C 0.6949(6) 0.2646(5) 1.0213(2) 0.0394 1.0000 Uani .
C223 C 0.6647(7) 0.2233(5) 1.0777(3) 0.0474 1.0000 Uani .
C224 C 0.7142(7) 0.1215(5) 1.0896(3) 0.0520 1.0000 Uani .
C225 C 0.7913(7) 0.0629(5) 1.0453(3) 0.0501 1.0000 Uani .
C226 C 0.8247(7) 0.1061(4) 0.9892(3) 0.0402 1.0000 Uani .
B1 B 0.7947(7) 0.7816(5) 0.5519(3) 0.0368 1.0000 Uani .
H1 H 0.7586(7) 0.8295(5) 0.5209(3) 0.0444 1.0000 Uiso R
H51 H 0.3550(8) 0.5730(4) 0.7570(4) 0.0725 1.0000 Uiso R
H52 H 0.4078(8) 0.5318(4) 0.8190(4) 0.0725 1.0000 Uiso R
H53 H 0.5305(8) 0.5598(4) 0.7629(4) 0.0725 1.0000 Uiso R
H61 H 0.4071(8) 0.4619(7) 0.6717(3) 0.0773 1.0000 Uiso R
H62 H 0.5817(8) 0.4494(7) 0.6793(3) 0.0773 1.0000 Uiso R
H63 H 0.4917(8) 0.3467(7) 0.6778(3) 0.0773 1.0000 Uiso R
H71 H 0.2150(7) 0.4208(5) 0.7564(3) 0.0629 1.0000 Uiso R
H72 H 0.2658(7) 0.3788(5) 0.8186(3) 0.0629 1.0000 Uiso R
H73 H 0.2966(7) 0.3045(5) 0.7624(3) 0.0629 1.0000 Uiso R
H101 H 0.9881(6) 0.1362(4) 0.8798(2) 0.0346 1.0000 Uiso R
H102 H 1.0016(6) 0.2285(4) 0.8291(2) 0.0346 1.0000 Uiso R
H241 H 1.2927(6) 0.8404(4) 0.5037(2) 0.0404 1.0000 Uiso R
H261 H 1.1018(8) 0.9211(5) 0.4319(3) 0.0553 1.0000 Uiso R
H262 H 0.9361(8) 0.9464(5) 0.4676(3) 0.0553 1.0000 Uiso R
H263 H 0.9748(8) 0.8410(5) 0.4307(3) 0.0553 1.0000 Uiso R
H271 H 1.3968(7) 0.7325(5) 0.5922(3) 0.0542 1.0000 Uiso R
H272 H 1.2736(7) 0.7339(5) 0.6510(3) 0.0542 1.0000 Uiso R
H273 H 1.3049(7) 0.6310(5) 0.6117(3) 0.0542 1.0000 Uiso R
H341 H 0.6565(8) 0.4766(5) 0.4855(3) 0.0603 1.0000 Uiso R
H361 H 0.5726(8) 0.6592(6) 0.4321(3) 0.0759 1.0000 Uiso R
H362 H 0.5400(8) 0.7508(6) 0.4793(3) 0.0759 1.0000 Uiso R
H363 H 0.6954(8) 0.7421(6) 0.4344(3) 0.0759 1.0000 Uiso R
H371 H 0.7902(9) 0.3437(5) 0.5545(3) 0.0679 1.0000 Uiso R
H372 H 0.7860(9) 0.3891(5) 0.6193(3) 0.0679 1.0000 Uiso R
H373 H 0.9369(9) 0.3898(5) 0.5720(3) 0.0679 1.0000 Uiso R
H441 H 0.5076(6) 0.9397(4) 0.7116(3) 0.0481 1.0000 Uiso R
H461 H 0.4953(7) 1.0270(5) 0.6036(3) 0.0602 1.0000 Uiso R
H462 H 0.6558(7) 1.0095(5) 0.5625(3) 0.0602 1.0000 Uiso R
H463 H 0.5221(7) 0.9389(5) 0.5543(3) 0.0602 1.0000 Uiso R
H471 H 0.5899(8) 0.8097(5) 0.7959(3) 0.0625 1.0000 Uiso R
H472 H 0.7631(8) 0.7675(5) 0.7789(3) 0.0625 1.0000 Uiso R
H473 H 0.6329(8) 0.6920(5) 0.7736(3) 0.0625 1.0000 Uiso R
H1121 H 0.8390(7) -0.0416(4) 0.7284(3) 0.0514 1.0000 Uiso R
H1131 H 1.0064(7) -0.1013(5) 0.6472(3) 0.0554 1.0000 Uiso R
H1141 H 1.2404(7) -0.0315(5) 0.6226(3) 0.0606 1.0000 Uiso R
H1151 H 1.2956(7) 0.1067(6) 0.6761(3) 0.0659 1.0000 Uiso R
H1161 H 1.1309(6) 0.1691(5) 0.7577(3) 0.0507 1.0000 Uiso R
H1221 H 0.5862(7) 0.0340(4) 0.8897(3) 0.0480 1.0000 Uiso R
H1231 H 0.5623(8) -0.1126(5) 0.9566(3) 0.0640 1.0000 Uiso R
H1241 H 0.7603(8) -0.2401(5) 0.9578(3) 0.0711 1.0000 Uiso R
H1251 H 0.9915(8) -0.2184(5) 0.8994(3) 0.0589 1.0000 Uiso R
H1261 H 1.0201(7) -0.0702(4) 0.8336(3) 0.0508 1.0000 Uiso R
H2121 H 0.8434(7) 0.4843(4) 0.8632(3) 0.0519 1.0000 Uiso R
H2131 H 1.0177(8) 0.6074(5) 0.8715(3) 0.0647 1.0000 Uiso R
H2141 H 1.2065(7) 0.5661(5) 0.9310(3) 0.0605 1.0000 Uiso R
H2151 H 1.2246(7) 0.4011(5) 0.9805(3) 0.0551 1.0000 Uiso R
H2161 H 1.0542(6) 0.2783(5) 0.9713(2) 0.0448 1.0000 Uiso R
H2221 H 0.6573(6) 0.3376(5) 1.0126(2) 0.0475 1.0000 Uiso R
H2231 H 0.6078(7) 0.2664(5) 1.1094(3) 0.0567 1.0000 Uiso R
H2241 H 0.6941(7) 0.0908(5) 1.1303(3) 0.0629 1.0000 Uiso R
H2251 H 0.8234(7) -0.0114(5) 1.0535(3) 0.0620 1.0000 Uiso R
H2261 H 0.8844(7) 0.0634(4) 0.9579(3) 0.0485 1.0000 Uiso R

loop_
_atom_site_aniso_label
_atom_site_aniso_U_11
_atom_site_aniso_U_22
_atom_site_aniso_U_33
_atom_site_aniso_U_23
_atom_site_aniso_U_13
_atom_site_aniso_U_12
Mo1 0.0368(3) 0.0248(2) 0.0282(3) 0.00231(18) -0.00314(19) -0.00500(18)
Se1 0.0291(3) 0.0374(3) 0.0514(4) 0.0156(3) -0.0029(3) -0.0050(2)
Co1 0.0301(4) 0.0265(4) 0.0294(4) 0.0019(3) -0.0065(3) -0.0048(3)
Co2 0.0292(4) 0.0294(4) 0.0298(4) -0.0006(3) -0.0038(3) 0.0017(3)
P1 0.0302(7) 0.0233(6) 0.0287(7) -0.0006(5) -0.0039(5) -0.0023(5)
P2 0.0309(7) 0.0231(6) 0.0291(7) -0.0005(5) -0.0057(5) -0.0009(5)
O20 0.076(3) 0.072(3) 0.047(3) -0.005(2) -0.021(3) -0.012(3)
O30 0.056(3) 0.056(3) 0.064(3) 0.001(2) 0.001(2) 0.015(2)
O40 0.055(3) 0.072(3) 0.079(4) 0.030(3) -0.026(3) -0.035(3)
O50 0.105(4) 0.066(3) 0.037(3) -0.006(2) -0.013(3) -0.006(3)
O60 0.083(4) 0.061(3) 0.087(4) -0.034(3) -0.013(3) 0.024(3)
O70 0.061(3) 0.067(3) 0.059(3) 0.020(2) 0.018(3) -0.010(3)
N21 0.042(3) 0.026(2) 0.032(2) 0.0037(18) -0.005(2) -0.0038(19)
N22 0.041(3) 0.030(2) 0.028(2) 0.0025(18) 0.001(2) -0.003(2)
N31 0.043(3) 0.029(2) 0.028(2) -0.0012(19) -0.005(2) 0.000(2)
N32 0.037(3) 0.038(3) 0.035(3) -0.005(2) -0.007(2) 0.000(2)
N41 0.039(3) 0.029(2) 0.039(3) -0.001(2) -0.001(2) -0.008(2)
N42 0.035(2) 0.023(2) 0.038(3) -0.0002(18) -0.006(2) 0.0031(18)
C1 0.030(3) 0.034(3) 0.037(3) -0.003(2) -0.003(2) -0.008(2)
C2 0.029(3) 0.029(3) 0.025(3) 0.000(2) -0.011(2) -0.004(2)
C3 0.039(3) 0.025(3) 0.023(3) 0.007(2) -0.004(2) -0.006(2)
C4 0.029(3) 0.044(3) 0.041(3) 0.005(3) -0.010(2) -0.002(2)
C5 0.060(4) 0.026(3) 0.095(6) 0.014(3) -0.035(4) 0.013(3)
C6 0.054(4) 0.080(5) 0.059(4) 0.019(4) -0.021(4) 0.006(4)
C7 0.037(3) 0.052(4) 0.068(4) 0.010(3) -0.016(3) -0.001(3)
C10 0.027(3) 0.024(3) 0.035(3) -0.003(2) -0.001(2) 0.001(2)
C20 0.053(4) 0.031(3) 0.040(3) 0.008(2) -0.015(3) -0.009(3)
C23 0.051(4) 0.029(3) 0.026(3) -0.003(2) 0.012(3) -0.002(2)
C24 0.033(3) 0.031(3) 0.038(3) -0.003(2) 0.010(2) -0.003(2)
C25 0.039(3) 0.030(3) 0.033(3) -0.003(2) -0.005(2) -0.008(2)
C26 0.062(4) 0.043(3) 0.034(3) 0.011(3) 0.002(3) 0.004(3)
C27 0.040(3) 0.040(3) 0.056(4) 0.007(3) -0.010(3) -0.008(3)
C30 0.043(3) 0.037(3) 0.031(3) 0.006(2) 0.001(2) 0.003(3)
C33 0.046(4) 0.056(4) 0.032(3) -0.006(3) -0.005(3) 0.004(3)
C34 0.060(4) 0.040(4) 0.051(4) -0.013(3) -0.005(3) -0.007(3)
C35 0.052(4) 0.039(3) 0.028(3) -0.004(2) -0.002(3) -0.004(3)
C36 0.060(4) 0.080(5) 0.050(4) -0.025(4) -0.021(3) 0.015(4)
C37 0.079(5) 0.041(4) 0.050(4) -0.005(3) -0.012(4) -0.013(3)
C40 0.045(4) 0.043(3) 0.043(3) 0.002(3) -0.022(3) -0.006(3)
C43 0.037(3) 0.029(3) 0.047(3) -0.003(2) -0.003(3) -0.006(2)
C44 0.038(3) 0.030(3) 0.053(4) -0.014(3) 0.005(3) -0.003(2)
C45 0.045(3) 0.029(3) 0.036(3) -0.008(2) 0.006(3) -0.010(2)
C46 0.040(3) 0.042(3) 0.068(4) 0.005(3) -0.008(3) 0.006(3)
C47 0.066(4) 0.052(4) 0.039(4) -0.007(3) 0.004(3) -0.013(3)
C50 0.057(4) 0.030(3) 0.034(3) -0.001(2) -0.012(3) -0.004(3)
C60 0.044(3) 0.041(3) 0.042(3) -0.009(3) -0.007(3) 0.013(3)
C70 0.037(3) 0.056(4) 0.035(3) 0.003(3) 0.003(3) 0.005(3)
C111 0.030(3) 0.021(2) 0.036(3) -0.004(2) -0.007(2) 0.004(2)
C112 0.044(3) 0.031(3) 0.054(4) -0.016(3) 0.001(3) -0.009(3)
C113 0.060(4) 0.040(3) 0.039(3) -0.012(3) -0.004(3) 0.001(3)
C114 0.044(4) 0.060(4) 0.047(4) -0.010(3) 0.002(3) 0.010(3)
C115 0.037(3) 0.069(5) 0.058(4) -0.017(4) 0.003(3) -0.005(3)
C116 0.038(3) 0.040(3) 0.048(4) -0.012(3) -0.006(3) -0.006(3)
C121 0.037(3) 0.032(3) 0.031(3) -0.003(2) -0.007(2) -0.005(2)
C122 0.042(3) 0.033(3) 0.045(3) 0.005(2) -0.011(3) -0.007(2)
C123 0.052(4) 0.056(4) 0.051(4) 0.025(3) -0.017(3) -0.018(3)
C124 0.068(5) 0.038(3) 0.072(5) 0.018(3) -0.031(4) -0.014(3)
C125 0.061(4) 0.039(3) 0.047(4) 0.010(3) -0.013(3) 0.002(3)
C126 0.043(3) 0.036(3) 0.048(4) 0.002(3) -0.009(3) 0.004(3)
C211 0.035(3) 0.035(3) 0.026(3) -0.004(2) -0.001(2) -0.007(2)
C212 0.056(4) 0.033(3) 0.042(3) -0.003(3) -0.013(3) -0.005(3)
C213 0.082(5) 0.034(3) 0.047(4) -0.002(3) -0.007(4) -0.015(3)
C214 0.054(4) 0.042(4) 0.054(4) -0.017(3) -0.001(3) -0.019(3)
C215 0.039(3) 0.053(4) 0.046(4) -0.003(3) -0.012(3) -0.012(3)
C216 0.034(3) 0.041(3) 0.037(3) -0.003(2) -0.007(2) 0.000(2)
C221 0.037(3) 0.030(3) 0.028(3) -0.004(2) -0.006(2) -0.012(2)
C222 0.042(3) 0.041(3) 0.036(3) 0.002(2) -0.006(3) -0.010(3)
C223 0.048(4) 0.055(4) 0.038(3) 0.008(3) 0.001(3) -0.015(3)
C224 0.055(4) 0.059(4) 0.043(4) 0.019(3) -0.011(3) -0.019(3)
C225 0.054(4) 0.046(4) 0.054(4) 0.009(3) -0.024(3) -0.006(3)
C226 0.050(4) 0.028(3) 0.043(3) 0.001(2) -0.011(3) -0.002(3)
B1 0.042(4) 0.035(3) 0.034(3) 0.002(3) -0.010(3) 0.003(3)

loop_
_atom_type_symbol
_atom_type_scat_dispersion_real
_atom_type_scat_dispersion_imag
_atom_type_scat_Cromer_Mann_a1
_atom_type_scat_Cromer_Mann_b1
_atom_type_scat_Cromer_Mann_a2
_atom_type_scat_Cromer_Mann_b2
_atom_type_scat_Cromer_Mann_a3
_atom_type_scat_Cromer_Mann_b3
_atom_type_scat_Cromer_Mann_a4
_atom_type_scat_Cromer_Mann_b4
_atom_type_scat_Cromer_Mann_c
_atom_type_scat_source
C 0.0033 0.0016 2.3100 20.8439 1.0200 10.2075 1.5886 0.5687 0.8650 51.6512 0.2156 'International Tables Vol C 4.2.6.8 and 6.1.1.4'
H 0.0000 0.0000 0.4930 10.5109 0.3229 26.1257 0.1402 3.1424 0.0408 57.7998 0.0030 'International Tables Vol C 4.2.6.8 and 6.1.1.4'
B 0.0013 0.0007 2.0545 23.2185 1.3326 1.0210 1.0979 60.3498 0.7068 0.1403 -0.1932 'International Tables Vol C 4.2.6.8 and 6.1.1.4'
Co 0.3494 0.9721 12.2841 4.2791 7.3409 0.2784 4.0034 13.5359 2.3488 71.1692 1.0118 'International Tables Vol C 4.2.6.8 and 6.1.1.4'
Mo -1.6832 0.6857 3.7025 0.2772 17.2356 1.0958 12.8876 11.0040 3.7429 61.6584 4.3875 'International Tables Vol C 4.2.6.8 and 6.1.1.4'
N 0.0061 0.0033 12.2126 0.0057 3.1322 9.8933 2.0125 28.9975 1.1663 0.5826 -11.5290 'International Tables Vol C 4.2.6.8 and 6.1.1.4'
O 0.0106 0.0060 3.0485 13.2771 2.2868 5.7011 1.5463 0.3239 0.8670 32.9089 0.2508 'International Tables Vol C 4.2.6.8 and 6.1.1.4'
P 0.1023 0.0942 6.4345 1.9067 4.1791 27.1570 1.7800 0.5260 1.4908 68.1645 1.1149 'International Tables Vol C 4.2.6.8 and 6.1.1.4'
Se -0.0929 2.2259 17.0006 2.4098 5.8196 0.2726 3.9731 15.2372 4.3543 43.8163 2.8409 'International Tables Vol C 4.2.6.8 and 6.1.1.4'

loop_
_geom_angle_atom_site_label_1
_geom_angle_atom_site_label_2
_geom_angle_atom_site_label_3
_geom_angle
_geom_angle_publ_flag
N21 Mo1 N31 82.05(16) yes
N21 Mo1 N41 83.14(16) yes
N31 Mo1 N41 83.92(17) yes
N21 Mo1 C1 165.5(2) yes
N31 Mo1 C1 101.0(2) yes
N41 Mo1 C1 111.2(2) yes
N21 Mo1 C20 92.4(2) yes
N31 Mo1 C20 173.86(19) yes
N41 Mo1 C20 92.9(2) yes
C1 Mo1 C20 85.1(2) yes
N21 Mo1 C30 87.70(19) yes
N31 Mo1 C30 93.0(2) yes
N41 Mo1 C30 170.65(19) yes
C1 Mo1 C30 78.0(2) yes
C20 Mo1 C30 89.4(2) yes
C1 Se1 C2 109.0(2) yes
Co2 Co1 P1 95.27(4) yes
Co2 Co1 C2 50.83(15) yes
P1 Co1 C2 99.49(15) yes
Co2 Co1 C3 51.82(14) yes
P1 Co1 C3 137.01(16) yes
C2 Co1 C3 39.7(2) yes
Co2 Co1 C40 102.6(2) yes
P1 Co1 C40 106.94(19) yes
C2 Co1 C40 144.5(3) yes
C3 Co1 C40 107.0(3) yes
Co2 Co1 C50 150.75(18) yes
P1 Co1 C50 98.0(2) yes
C2 Co1 C50 101.1(2) yes
C3 Co1 C50 102.5(2) yes
C40 Co1 C50 98.3(3) yes
Co1 Co2 P2 99.64(4) yes
Co1 Co2 C2 51.05(15) yes
P2 Co2 C2 97.39(15) yes
Co1 Co2 C3 51.64(15) yes
P2 Co2 C3 136.39(16) yes
C2 Co2 C3 39.7(2) yes
Co1 Co2 C60 154.8(2) yes
P2 Co2 C60 99.6(2) yes
C2 Co2 C60 110.3(3) yes
C3 Co2 C60 103.3(2) yes
Co1 Co2 C70 91.6(2) yes
P2 Co2 C70 102.7(2) yes
C2 Co2 C70 140.2(3) yes
C3 Co2 C70 109.2(3) yes
C60 Co2 C70 99.8(3) yes
Co1 P1 C10 112.31(17) yes
Co1 P1 C111 114.69(17) yes
C10 P1 C111 103.8(2) yes
Co1 P1 C121 120.86(18) yes
C10 P1 C121 101.5(2) yes
C111 P1 C121 101.5(2) yes
Co2 P2 C10 110.35(17) yes
Co2 P2 C211 118.42(18) yes
C10 P2 C211 100.4(2) yes
Co2 P2 C221 116.91(18) yes
C10 P2 C221 107.0(2) yes
C211 P2 C221 101.9(2) yes
Mo1 N21 N22 116.8(3) yes
Mo1 N21 C25 135.5(4) yes
N22 N21 C25 107.3(4) yes
N21 N22 C23 109.1(4) yes
N21 N22 B1 121.8(4) yes
C23 N22 B1 129.0(5) yes
Mo1 N31 N32 119.6(3) yes
Mo1 N31 C35 133.7(4) yes
N32 N31 C35 106.5(4) yes
N31 N32 C33 109.0(5) yes
N31 N32 B1 120.2(4) yes
C33 N32 B1 130.5(5) yes
Mo1 N41 N42 119.2(3) yes
Mo1 N41 C45 134.4(4) yes
N42 N41 C45 106.4(4) yes
N41 N42 C43 109.8(4) yes
N41 N42 B1 120.7(4) yes
C43 N42 B1 129.4(5) yes
Se1 C1 Mo1 152.3(3) yes
Se1 C2 Co1 125.4(3) yes
Se1 C2 Co2 139.3(3) yes
Co1 C2 Co2 78.13(18) yes
Se1 C2 C3 142.8(4) yes
Co1 C2 C3 71.3(3) yes
Co2 C2 C3 71.7(3) yes
Co2 C3 C2 68.5(3) yes
Co2 C3 Co1 76.54(17) yes
C2 C3 Co1 69.0(3) yes
Co2 C3 C4 136.3(4) yes
C2 C3 C4 141.6(5) yes
Co1 C3 C4 135.2(4) yes
C3 C4 C5 109.7(5) yes
C3 C4 C6 108.5(5) yes
C5 C4 C6 108.9(6) yes
C3 C4 C7 110.3(5) yes
C5 C4 C7 109.0(5) yes
C6 C4 C7 110.5(5) yes
C4 C5 H51 109.5 no
C4 C5 H52 109.4 no
H51 C5 H52 109.5 no
C4 C5 H53 109.4 no
H51 C5 H53 109.5 no
H52 C5 H53 109.5 no
C4 C6 H61 109.4 no
C4 C6 H62 109.5 no
H61 C6 H62 109.5 no
C4 C6 H63 109.5 no
H61 C6 H63 109.5 no
H62 C6 H63 109.5 no
C4 C7 H71 109.5 no
C4 C7 H72 109.5 no
H71 C7 H72 109.5 no
C4 C7 H73 109.5 no
H71 C7 H73 109.5 no
H72 C7 H73 109.5 no
P2 C10 P1 111.7(3) yes
P2 C10 H101 108.9 no
P1 C10 H101 108.9 no
P2 C10 H102 108.9 no
P1 C10 H102 108.9 no
H101 C10 H102 109.5 no
Mo1 C20 O20 177.2(5) yes
N22 C23 C24 107.7(5) yes
N22 C23 C26 122.6(6) yes
C24 C23 C26 129.6(5) yes
C23 C24 C25 106.8(5) yes
C23 C24 H241 126.6 no
C25 C24 H241 126.6 no
C24 C25 N21 109.1(5) yes
C24 C25 C27 128.3(5) yes
N21 C25 C27 122.6(5) yes
C23 C26 H261 109.5 no
C23 C26 H262 109.5 no
H261 C26 H262 109.5 no
C23 C26 H263 109.5 no
H261 C26 H263 109.5 no
H262 C26 H263 109.5 no
C25 C27 H271 109.5 no
C25 C27 H272 109.4 no
H271 C27 H272 109.5 no
C25 C27 H273 109.5 no
H271 C27 H273 109.5 no
H272 C27 H273 109.5 no
Mo1 C30 O30 174.9(5) yes
N32 C33 C34 107.7(5) yes
N32 C33 C36 121.5(6) yes
C34 C33 C36 130.8(6) yes
C33 C34 C35 107.0(5) yes
C33 C34 H341 126.5 no
C35 C34 H341 126.5 no
C34 C35 N31 109.8(5) yes
C34 C35 C37 128.0(6) yes
N31 C35 C37 122.2(5) yes
C33 C36 H361 109.4 no
C33 C36 H362 109.5 no
H361 C36 H362 109.5 no
C33 C36 H363 109.5 no
H361 C36 H363 109.5 no
H362 C36 H363 109.5 no
C35 C37 H371 109.5 no
C35 C37 H372 109.5 no
H371 C37 H372 109.5 no
C35 C37 H373 109.5 no
H371 C37 H373 109.5 no
H372 C37 H373 109.5 no
Co1 C40 O40 177.2(5) yes
N42 C43 C44 107.5(5) yes
N42 C43 C46 123.1(5) yes
C44 C43 C46 129.4(5) yes
C43 C44 C45 106.2(5) yes
C43 C44 H441 126.9 no
C45 C44 H441 126.9 no
C44 C45 N41 110.2(5) yes
C44 C45 C47 128.1(5) yes
N41 C45 C47 121.6(5) yes
C43 C46 H461 109.5 no
C43 C46 H462 109.4 no
H461 C46 H462 109.5 no
C43 C46 H463 109.5 no
H461 C46 H463 109.5 no
H462 C46 H463 109.5 no
C45 C47 H471 109.5 no
C45 C47 H472 109.4 no
H471 C47 H472 109.5 no
C45 C47 H473 109.5 no
H471 C47 H473 109.5 no
H472 C47 H473 109.5 no
O50 C50 Co1 178.4(6) yes
O60 C60 Co2 177.3(6) yes
O70 C70 Co2 177.8(6) yes
P1 C111 C112 117.5(4) yes
P1 C111 C116 124.2(4) yes
C112 C111 C116 118.2(5) yes
C111 C112 C113 120.7(6) yes
C111 C112 H1121 119.6 no
C113 C112 H1121 119.7 no
C112 C113 C114 120.7(6) yes
C112 C113 H1131 119.7 no
C114 C113 H1131 119.6 no
C113 C114 C115 118.7(6) yes
C113 C114 H1141 120.6 no
C115 C114 H1141 120.6 no
C114 C115 C116 121.9(6) yes
C114 C115 H1151 119.1 no
C116 C115 H1151 119.0 no
C111 C116 C115 119.7(5) yes
C111 C116 H1161 120.1 no
C115 C116 H1161 120.2 no
P1 C121 C122 120.0(4) yes
P1 C121 C126 120.4(4) yes
C122 C121 C126 119.3(5) yes
C121 C122 C123 120.3(6) yes
C121 C122 H1221 119.9 no
C123 C122 H1221 119.8 no
C122 C123 C124 119.8(6) yes
C122 C123 H1231 120.1 no
C124 C123 H1231 120.1 no
C123 C124 C125 121.1(6) yes
C123 C124 H1241 119.4 no
C125 C124 H1241 119.5 no
C124 C125 C126 119.6(6) yes
C124 C125 H1251 120.2 no
C126 C125 H1251 120.2 no
C125 C126 C121 119.8(6) yes
C125 C126 H1261 120.1 no
C121 C126 H1261 120.1 no
P2 C211 C212 118.7(4) yes
P2 C211 C216 122.5(4) yes
C212 C211 C216 118.7(5) yes
C211 C212 C213 120.1(6) yes
C211 C212 H2121 120.0 no
C213 C212 H2121 119.9 no
C212 C213 C214 120.0(6) yes
C212 C213 H2131 120.1 no
C214 C213 H2131 120.0 no
C213 C214 C215 120.0(6) yes
C213 C214 H2141 120.0 no
C215 C214 H2141 120.0 no
C214 C215 C216 119.9(6) yes
C214 C215 H2151 120.1 no
C216 C215 H2151 120.0 no
C211 C216 C215 121.3(6) yes
C211 C216 H2161 119.4 no
C215 C216 H2161 119.3 no
P2 C221 C222 116.1(4) yes
P2 C221 C226 126.3(4) yes
C222 C221 C226 117.6(5) yes
C221 C222 C223 122.0(6) yes
C221 C222 H2221 119.0 no
C223 C222 H2221 119.0 no
C222 C223 C224 119.2(6) yes
C222 C223 H2231 120.4 no
C224 C223 H2231 120.4 no
C223 C224 C225 119.7(6) yes
C223 C224 H2241 120.2 no
C225 C224 H2241 120.1 no
C224 C225 C226 120.5(6) yes
C224 C225 H2251 119.7 no
C226 C225 H2251 119.7 no
C225 C226 C221 120.9(6) yes
C225 C226 H2261 119.5 no
C221 C226 H2261 119.6 no
N42 B1 N22 109.8(5) yes
N42 B1 N32 108.4(5) yes
N22 B1 N32 108.9(5) yes
N42 B1 H1 109.9 no
N22 B1 H1 110.0 no
N32 B1 H1 109.9 no

loop_
_geom_bond_atom_site_label_1
_geom_bond_atom_site_label_2
_geom_bond_distance
_geom_bond_publ_flag
Mo1 N21 2.289(4) yes
Mo1 N31 2.224(4) yes
Mo1 N41 2.227(5) yes
Mo1 C1 1.823(5) yes
Mo1 C20 2.003(6) yes
Mo1 C30 1.999(6) yes
Se1 C1 1.857(5) yes
Se1 C2 1.903(5) yes
Co1 Co2 2.4586(10) yes
Co1 P1 2.2265(15) yes
Co1 C2 1.954(5) yes
Co1 C3 1.982(5) yes
Co1 C40 1.795(6) yes
Co1 C50 1.779(6) yes
Co2 P2 2.2247(15) yes
Co2 C2 1.948(5) yes
Co2 C3 1.987(5) yes
Co2 C60 1.755(6) yes
Co2 C70 1.775(6) yes
P1 C10 1.834(5) yes
P1 C111 1.832(5) yes
P1 C121 1.829(5) yes
P2 C10 1.847(5) yes
P2 C211 1.836(5) yes
P2 C221 1.815(5) yes
O20 C20 1.147(7) yes
O30 C30 1.132(7) yes
O40 C40 1.142(7) yes
O50 C50 1.142(7) yes
O60 C60 1.156(7) yes
O70 C70 1.150(7) yes
N21 N22 1.382(6) yes
N21 C25 1.345(7) yes
N22 C23 1.359(7) yes
N22 B1 1.546(8) yes
N31 N32 1.377(6) yes
N31 C35 1.352(7) yes
N32 C33 1.373(8) yes
N32 B1 1.536(8) yes
N41 N42 1.383(6) yes
N41 C45 1.335(7) yes
N42 C43 1.349(7) yes
N42 B1 1.546(8) yes
C2 C3 1.338(7) yes
C3 C4 1.504(7) yes
C4 C5 1.501(9) yes
C4 C6 1.516(9) yes
C4 C7 1.527(8) yes
C5 H51 1.000 no
C5 H52 1.000 no
C5 H53 1.000 no
C6 H61 1.000 no
C6 H62 1.000 no
C6 H63 1.000 no
C7 H71 1.000 no
C7 H72 1.000 no
C7 H73 1.000 no
C10 H101 1.000 no
C10 H102 1.000 no
C23 C24 1.381(8) yes
C23 C26 1.498(8) yes
C24 C25 1.394(8) yes
C24 H241 1.000 no
C25 C27 1.491(8) yes
C26 H261 1.000 no
C26 H262 1.000 no
C26 H263 1.000 no
C27 H271 1.000 no
C27 H272 1.000 no
C27 H273 1.000 no
C33 C34 1.366(9) yes
C33 C36 1.498(9) yes
C34 C35 1.382(9) yes
C34 H341 1.000 no
C35 C37 1.480(9) yes
C36 H361 1.000 no
C36 H362 1.000 no
C36 H363 1.000 no
C37 H371 1.000 no
C37 H372 1.000 no
C37 H373 1.000 no
C43 C44 1.385(9) yes
C43 C46 1.496(8) yes
C44 C45 1.388(8) yes
C44 H441 1.000 no
C45 C47 1.490(8) yes
C46 H461 1.000 no
C46 H462 1.000 no
C46 H463 1.000 no
C47 H471 1.000 no
C47 H472 1.000 no
C47 H473 1.000 no
C111 C112 1.401(8) yes
C111 C116 1.389(8) yes
C112 C113 1.368(8) yes
C112 H1121 1.000 no
C113 C114 1.379(9) yes
C113 H1131 1.000 no
C114 C115 1.366(10) yes
C114 H1141 1.000 no
C115 C116 1.376(9) yes
C115 H1151 1.000 no
C116 H1161 1.000 no
C121 C122 1.381(8) yes
C121 C126 1.393(8) yes
C122 C123 1.395(8) yes
C122 H1221 1.000 no
C123 C124 1.359(10) yes
C123 H1231 1.000 no
C124 C125 1.374(10) yes
C124 H1241 1.000 no
C125 C126 1.394(8) yes
C125 H1251 1.000 no
C126 H1261 1.000 no
C211 C212 1.396(8) yes
C211 C216 1.383(8) yes
C212 C213 1.392(9) yes
C212 H2121 1.000 no
C213 C214 1.382(10) yes
C213 H2131 1.000 no
C214 C215 1.381(9) yes
C214 H2141 1.000 no
C215 C216 1.376(8) yes
C215 H2151 1.000 no
C216 H2161 1.000 no
C221 C222 1.397(8) yes
C221 C226 1.384(8) yes
C222 C223 1.384(8) yes
C222 H2221 1.000 no
C223 C224 1.387(9) yes
C223 H2231 1.000 no
C224 C225 1.378(10) yes
C224 H2241 1.000 no
C225 C226 1.391(9) yes
C225 H2251 1.000 no
C226 H2261 1.000 no
B1 H1 1.000 no

loop_
_geom_contact_atom_site_label_1
_geom_contact_atom_site_label_2
_geom_contact_distance
_geom_contact_site_symmetry_2
_geom_contact_publ_flag
O30 C36 3.211(8) 2_766 no
O30 C34 3.273(8) 2_766 no
O30 C33 3.316(8) 2_766 no
O30 C6 3.404(9) 1_655 no
O40 C116 3.291(8) 1_455 no
O40 C224 3.516(8) 2_657 no
O40 C115 3.545(9) 1_455 no
O50 C46 3.528(9) 1_545 no
O50 C26 3.530(8) 2_766 no
O60 C222 3.479(8) 2_667 no
O60 C223 3.585(8) 2_667 no
O70 C124 3.274(8) 2_657 no
O70 C215 3.351(8) 1_455 no
O70 C123 3.372(8) 2_657 no
O70 C216 3.413(8) 1_455 no
N21 C113 3.544(8) 1_565 no
C25 C113 3.594(8) 1_565 no
C26 C114 3.48(1) 2_766 no
C26 C113 3.521(9) 2_766 no
C26 C26 3.58(1) 2_776 no
C70 C215 3.556(9) 1_455 no
C123 C223 3.49(1) 2_657 no
C123 C224 3.54(1) 2_657 no
C214 C215 3.528(9) 2_767 no
C214 C216 3.545(8) 2_767 no

loop_
_geom_torsion_atom_site_label_1
_geom_torsion_atom_site_label_2
_geom_torsion_atom_site_label_3
_geom_torsion_atom_site_label_4
_geom_torsion
_geom_torsion_publ_flag
Mo1 N21 N22 C23 -172.6(3) no
Mo1 N21 N22 B1 8.7(6) no
Mo1 N21 C25 C24 171.1(4) no
Mo1 N21 C25 C27 -9.5(8) no
Mo1 N31 N32 C33 -173.8(3) no
Mo1 N31 N32 B1 12.2(6) no
Mo1 N31 C35 C34 172.5(4) no
Mo1 N31 C35 C37 -9.4(8) no
Mo1 N41 N42 C43 -176.8(4) no
Mo1 N41 N42 B1 5.8(6) no
Mo1 N41 C45 C44 175.8(4) no
Mo1 N41 C45 C47 -0.8(9) no
Mo1 C1 Se1 C2 -174.6(6) no
Se1 C1 Mo1 N21 5(1) no
Se1 C1 Mo1 N31 105.7(7) no
Se1 C1 Mo1 N41 -166.6(6) no
Se1 C1 Mo1 C20 -75.4(7) no
Se1 C1 Mo1 C30 15.0(7) no
Se1 C2 Co1 Co2 143.3(4) no
Se1 C2 Co1 P1 54.2(3) no
Se1 C2 Co1 C3 -142.2(5) no
Se1 C2 Co1 C40 -167.8(4) no
Se1 C2 Co1 C50 -45.9(4) no
Se1 C2 Co2 Co1 -131.6(5) no
Se1 C2 Co2 P2 -35.1(4) no
Se1 C2 Co2 C3 154.5(6) no
Se1 C2 Co2 C60 68.0(5) no
Se1 C2 Co2 C70 -155.3(4) no
Se1 C2 C3 Co1 124.4(6) no
Se1 C2 C3 Co2 -152.3(7) no
Se1 C2 C3 C4 -13(1) no
Co1 Co2 P2 C10 12.2(2) no
Co1 Co2 P2 C211 127.1(2) no
Co1 Co2 P2 C221 -110.4(2) no
Co1 Co2 C2 C3 74.0(3) no
Co1 Co2 C3 C2 -72.4(3) no
Co1 Co2 C3 C4 143.8(7) no
Co1 P1 C10 P2 36.9(3) no
Co1 P1 C111 C112 -73.3(4) no
Co1 P1 C111 C116 104.2(5) no
Co1 P1 C121 C122 -25.2(6) no
Co1 P1 C121 C126 161.2(4) no
Co1 C2 Se1 C1 132.6(3) no
Co1 C2 Co2 P2 96.5(1) no
Co1 C2 Co2 C3 -74.0(3) no
Co1 C2 Co2 C60 -160.4(3) no
Co1 C2 Co2 C70 -23.8(4) no
Co1 C2 C3 Co2 83.3(1) no
Co1 C2 C3 C4 -137.7(8) no
Co1 C3 Co2 P2 58.6(3) no
Co1 C3 Co2 C2 72.4(3) no
Co1 C3 Co2 C60 178.3(2) no
Co1 C3 Co2 C70 -76.2(3) no
Co1 C3 C2 Co2 -83.3(1) no
Co1 C3 C4 C5 178.2(4) no
Co1 C3 C4 C6 -63.0(7) no
Co1 C3 C4 C7 58.2(7) no
Co2 Co1 P1 C10 -24.4(2) no
Co2 Co1 P1 C111 -142.6(2) no
Co2 Co1 P1 C121 95.4(2) no
Co2 Co1 C2 C3 -74.5(3) no
Co2 Co1 C3 C2 71.8(3) no
Co2 Co1 C3 C4 -144.6(6) no
Co2 P2 C10 P1 -30.6(3) no
Co2 P2 C211 C212 -16.0(5) no
Co2 P2 C211 C216 168.2(3) no
Co2 P2 C221 C222 -61.3(5) no
Co2 P2 C221 C226 117.9(5) no
Co2 C2 Se1 C1 -111.3(4) no
Co2 C2 Co1 P1 -89.1(1) no
Co2 C2 Co1 C3 74.5(3) no
Co2 C2 Co1 C40 48.9(5) no
Co2 C2 Co1 C50 170.8(2) no
Co2 C2 C3 C4 139.0(8) no
Co2 C3 Co1 P1 -47.7(2) no
Co2 C3 Co1 C2 -71.8(3) no
Co2 C3 Co1 C40 93.0(3) no
Co2 C3 Co1 C50 -164.2(2) no
Co2 C3 C4 C5 52.9(8) no
Co2 C3 C4 C6 171.7(5) no
Co2 C3 C4 C7 -67.1(8) no
P1 Co1 Co2 P2 6.21(6) no
P1 Co1 Co2 C2 97.9(2) no
P1 Co1 Co2 C3 149.6(2) no
P1 Co1 Co2 C60 145.6(5) no
P1 Co1 Co2 C70 -97.0(2) no
P1 Co1 C2 C3 -163.6(3) no
P1 Co1 C3 C2 24.1(4) no
P1 Co1 C3 C4 167.7(4) no
P1 C10 P2 C211 -156.4(3) no
P1 C10 P2 C221 97.6(3) no
P1 C111 C112 C113 177.9(5) no
P1 C111 C116 C115 -177.9(5) no
P1 C121 C122 C123 -173.5(5) no
P1 C121 C126 C125 174.3(5) no
P2 Co2 Co1 C2 -91.7(2) no
P2 Co2 Co1 C3 -143.4(2) no
P2 Co2 Co1 C40 114.9(2) no
P2 Co2 Co1 C50 -110.5(4) no
P2 Co2 C2 C3 170.4(3) no
P2 Co2 C3 C2 -13.9(4) no
P2 Co2 C3 C4 -157.7(5) no
P2 C10 P1 C111 161.4(2) no
P2 C10 P1 C121 -93.6(3) no
P2 C211 C212 C213 -175.7(5) no
P2 C211 C216 C215 176.0(4) no
P2 C221 C222 C223 -179.6(5) no
P2 C221 C226 C225 -178.4(5) no
N21 Mo1 N31 N32 -49.6(3) no
N21 Mo1 N31 C35 135.7(5) no
N21 Mo1 N41 N42 39.4(4) no
N21 Mo1 N41 C45 -136.4(5) no
N21 N22 C23 C24 -1.0(5) no
N21 N22 C23 C26 174.9(5) no
N21 N22 B1 N32 -65.2(6) no
N21 N22 B1 N42 53.3(6) no
N21 C25 C24 C23 0.6(6) no
N22 N21 Mo1 N31 38.1(3) no
N22 N21 Mo1 N41 -46.7(3) no
N22 N21 Mo1 C1 141.1(8) no
N22 N21 Mo1 C20 -139.3(3) no
N22 N21 Mo1 C30 131.4(4) no
N22 N21 C25 C24 -1.1(5) no
N22 N21 C25 C27 178.3(5) no
N22 C23 C24 C25 0.3(6) no
N22 B1 N32 N31 52.5(6) no
N22 B1 N32 C33 -120.1(6) no
N22 B1 N42 N41 -63.0(6) no
N22 B1 N42 C43 120.0(6) no
N31 Mo1 N21 C25 -133.5(5) no
N31 Mo1 N41 N42 -43.3(4) no
N31 Mo1 N41 C45 140.9(5) no
N31 N32 C33 C34 -0.9(6) no
N31 N32 C33 C36 -179.6(5) no
N31 N32 B1 N42 -67.0(6) no
N31 C35 C34 C33 2.1(7) no
N32 N31 Mo1 N41 34.3(3) no
N32 N31 Mo1 C1 144.8(4) no
N32 N31 Mo1 C30 -136.9(4) no
N32 N31 C35 C34 -2.7(6) no
N32 N31 C35 C37 175.4(5) no
N32 C33 C34 C35 -0.7(7) no
N32 B1 N22 C23 116.3(6) no
N32 B1 N42 N41 55.8(7) no
N32 B1 N42 C43 -121.1(6) no
N41 Mo1 N21 C25 141.7(5) no
N41 Mo1 N31 C35 -140.4(5) no
N41 N42 C43 C44 0.2(6) no
N41 N42 C43 C46 179.5(5) no
N41 C45 C44 C43 0.5(7) no
N42 N41 Mo1 C1 -142.7(4) no
N42 N41 Mo1 C20 131.4(4) no
N42 N41 C45 C44 -0.4(6) no
N42 N41 C45 C47 -177.0(5) no
N42 C43 C44 C45 -0.4(7) no
N42 B1 N22 C23 -125.1(5) no
N42 B1 N32 C33 120.5(6) no
C1 Mo1 N21 C25 -31(1) no
C1 Mo1 N31 C35 -29.9(5) no
C1 Mo1 N41 C45 41.5(6) no
C1 Se1 C2 C3 26.1(7) no
C2 Co1 Co2 C3 51.6(3) no
C2 Co1 Co2 C60 47.7(5) no
C2 Co1 Co2 C70 165.1(3) no
C2 Co1 P1 C10 26.7(2) no
C2 Co1 P1 C111 -91.5(2) no
C2 Co1 P1 C121 146.4(2) no
C2 Co1 C3 C4 143.6(6) no
C2 Co2 Co1 C3 -51.6(3) no
C2 Co2 Co1 C40 -153.3(3) no
C2 Co2 Co1 C50 -18.8(5) no
C2 Co2 P2 C10 -39.4(2) no
C2 Co2 P2 C211 75.4(2) no
C2 Co2 P2 C221 -162.0(2) no
C2 Co2 C3 C4 -143.8(8) no
C2 C3 Co1 C40 164.8(3) no
C2 C3 Co1 C50 -92.4(3) no
C2 C3 Co2 C60 105.8(4) no
C2 C3 Co2 C70 -148.7(4) no
C2 C3 C4 C5 -64.9(9) no
C2 C3 C4 C6 54(1) no
C2 C3 C4 C7 175.1(7) no
C3 Co1 Co2 C60 -4.0(5) no
C3 Co1 Co2 C70 113.5(3) no
C3 Co1 P1 C10 11.3(3) no
C3 Co1 P1 C111 -106.9(3) no
C3 Co1 P1 C121 131.1(3) no
C3 Co2 Co1 C40 -101.7(3) no
C3 Co2 Co1 C50 32.8(5) no
C3 Co2 P2 C10 -30.5(3) no
C3 Co2 P2 C211 84.3(3) no
C3 Co2 P2 C221 -153.1(3) no
C3 C2 Co1 C40 -25.6(6) no
C3 C2 Co1 C50 96.3(3) no
C3 C2 Co2 C60 -86.5(4) no
C3 C2 Co2 C70 50.2(5) no
C4 C3 Co1 C40 -51.6(6) no
C4 C3 Co1 C50 51.2(6) no
C4 C3 Co2 C60 -38.0(6) no
C4 C3 Co2 C70 67.5(6) no
C10 P1 Co1 C40 -129.4(3) no
C10 P1 Co1 C50 129.5(3) no
C10 P1 C111 C112 163.8(4) no
C10 P1 C111 C116 -18.7(5) no
C10 P1 C121 C122 99.7(5) no
C10 P1 C121 C126 -73.9(5) no
C10 P2 Co2 C60 -151.5(3) no
C10 P2 Co2 C70 106.1(3) no
C10 P2 C211 C212 104.1(4) no
C10 P2 C211 C216 -71.7(4) no
C10 P2 C221 C222 174.4(4) no
C10 P2 C221 C226 -6.4(6) no
C20 Mo1 N21 C25 49.0(5) no
C20 Mo1 N41 C45 -44.3(5) no
C23 N22 N21 C25 1.3(5) no
C23 C24 C25 C27 -178.9(5) no
C24 C23 N22 B1 177.6(5) no
C25 N21 Mo1 C30 -40.2(5) no
C25 N21 N22 B1 -177.4(5) no
C25 C24 C23 C26 -175.2(6) no
C26 C23 N22 B1 -6.5(8) no
C30 Mo1 N31 C35 48.4(5) no
C33 N32 N31 C35 2.2(6) no
C33 C34 C35 C37 -175.8(6) no
C34 C33 N32 B1 172.3(5) no
C35 N31 N32 B1 -171.8(5) no
C35 C34 C33 C36 177.8(6) no
C36 C33 N32 B1 -6.4(9) no
C40 Co1 Co2 C60 -105.7(5) no
C40 Co1 Co2 C70 11.7(3) no
C40 Co1 P1 C111 112.4(3) no
C40 Co1 P1 C121 -9.6(3) no
C43 N42 N41 C45 0.1(6) no
C43 C44 C45 C47 176.9(6) no
C44 C43 N42 B1 177.4(5) no
C45 N41 N42 B1 -177.4(5) no
C45 C44 C43 C46 -179.7(6) no
C46 C43 N42 B1 -3.3(9) no
C50 Co1 Co2 C60 28.9(7) no
C50 Co1 Co2 C70 146.3(5) no
C50 Co1 P1 C111 11.3(3) no
C50 Co1 P1 C121 -110.8(3) no
C60 Co2 P2 C211 -36.6(3) no
C60 Co2 P2 C221 85.9(3) no
C70 Co2 P2 C211 -139.0(3) no
C70 Co2 P2 C221 -16.5(3) no
C111 P1 C121 C122 -153.4(5) no
C111 P1 C121 C126 33.0(5) no
C111 C112 C113 C114 1(1) no
C111 C116 C115 C114 -1(1) no
C112 C111 P1 C121 58.8(5) no
C112 C111 C116 C115 -0.5(9) no
C112 C113 C114 C115 -2(1) no
C113 C112 C111 C116 0.3(9) no
C113 C114 C115 C116 2(1) no
C116 C111 P1 C121 -123.8(5) no
C121 C122 C123 C124 -2(1) no
C121 C126 C125 C124 0(1) no
C122 C121 C126 C125 1(1) no
C122 C123 C124 C125 3(1) no
C123 C122 C121 C126 0(1) no
C123 C124 C125 C126 -2(1) no
C211 P2 C221 C222 69.4(5) no
C211 P2 C221 C226 -111.4(6) no
C211 C212 C213 C214 -0.6(9) no
C211 C216 C215 C214 -0.2(9) no
C212 C211 P2 C221 -145.8(4) no
C212 C211 C216 C215 0.3(8) no
C212 C213 C214 C215 1(1) no
C213 C212 C211 C216 0.2(8) no
C213 C214 C215 C216 -0.2(9) no
C216 C211 P2 C221 38.4(4) no
C221 C222 C223 C224 -1(1) no
C221 C226 C225 C224 -3(1) no
C222 C221 C226 C225 0.8(9) no
C222 C223 C224 C225 -1(1) no
C223 C222 C221 C226 1.1(9) no
C223 C224 C225 C226 2(1) no

loop_
_oxford_twin_element_scale_factors
0.589(6)
0.411(6)
